data_4301311
loop_
_publ_author_name
'Juan Pablo Saucedo-V\'azquez'
'V\'ictor Manuel Ugalde-Sald\'ivar'
'Alfredo Rub\'en Toscano'
'Peter M. H. Kroneck'
'Martha Elena Sosa-Torres'

_publ_section_title
;
On the Mechanism of Iron(III)-Dependent Oxidative Dehydrogenation of Amines
;
_journal_name_full 'Inorganic Chemistry'
_journal_page_first 1214
_journal_page_last 1222
_journal_paper_doi 10.1021/ic8016968
_journal_volume 48
_journal_year 2009
_chemical_formula_sum 'C72 H70 B2 Fe N6 O'
_chemical_formula_weight 1112.81
_chemical_name_systematic
; 
{1,9-bis(2'-pyridyl)-5-[(ethoxy-2"-pyridyl)methyl]-2,5,8-triazanon-
1-ene}-iron(ii)
;
_space_group_IT_number 19
_symmetry_cell_setting orthorhombic
_symmetry_space_group_name_Hall 'P 2ac 2ab'
_symmetry_space_group_name_H-M 'P 21 21 21'
_atom_sites_solution_hydrogens geom
_atom_sites_solution_primary direct
_atom_sites_solution_secondary difmap
_audit_creation_method SHELXL-97
_cell_angle_alpha 90.00
_cell_angle_beta 90.00
_cell_angle_gamma 90.00
_cell_formula_units_Z 4
_cell_length_a 17.351(2)
_cell_length_b 17.582(4)
_cell_length_c 20.461(3)
_cell_measurement_reflns_used 41
_cell_measurement_temperature 293(2)
_cell_measurement_theta_max 9.90
_cell_measurement_theta_min 1.93
_cell_volume 6241.9(18)
_computing_cell_refinement 'XSCANS ver 2.1 1993'
_computing_data_collection 'XSCANS ver 2.1 1993'
_computing_data_reduction 'XSCANS ver 2.1 1993'
_computing_molecular_graphics 'SHELXTL V 6.10'
_computing_publication_material 'SHELXTL V 6.10'
_computing_structure_refinement 'SHELXL-97 (Sheldrick, 1997)'
_computing_structure_solution 'SHELXS-97 (Sheldrick, 1997)'
_diffrn_ambient_temperature 293(2)
_diffrn_measured_fraction_theta_full 1.000
_diffrn_measured_fraction_theta_max 1.000
_diffrn_measurement_device_type 'Siemens P4/PC diffractometer'
_diffrn_measurement_method \w-2\q
_diffrn_radiation_monochromator graphite
_diffrn_radiation_source 'fine-focus sealed tube'
_diffrn_radiation_type MoK\a
_diffrn_radiation_wavelength 0.71073
_diffrn_reflns_av_R_equivalents 0.0000
_diffrn_reflns_av_sigmaI/netI 0.1216
_diffrn_reflns_limit_h_max 20
_diffrn_reflns_limit_h_min 0
_diffrn_reflns_limit_k_max 20
_diffrn_reflns_limit_k_min 0
_diffrn_reflns_limit_l_max 24
_diffrn_reflns_limit_l_min 0
_diffrn_reflns_number 6043
_diffrn_reflns_theta_full 25.00
_diffrn_reflns_theta_max 25.00
_diffrn_reflns_theta_min 1.53
_diffrn_standards_decay_% 4.57
_diffrn_standards_interval_count 97
_diffrn_standards_number 3
_exptl_absorpt_coefficient_mu 0.290
_exptl_absorpt_correction_T_max 0.6794
_exptl_absorpt_correction_T_min 0.5676
_exptl_absorpt_correction_type empirical:psi-scans
_exptl_crystal_colour deep-red
_exptl_crystal_density_diffrn 1.184
_exptl_crystal_density_method 'not measured'
_exptl_crystal_description octahedrons
_exptl_crystal_F_000 2352
_exptl_crystal_size_max 0.68
_exptl_crystal_size_mid 0.56
_exptl_crystal_size_min 0.40
_refine_diff_density_max 0.369
_refine_diff_density_min -0.369
_refine_diff_density_rms 0.070
_refine_ls_abs_structure_details 'Flack H D (1983), Acta Cryst. A39, 876-881'
_refine_ls_abs_structure_Flack 0.11(5)
_refine_ls_extinction_method none
_refine_ls_goodness_of_fit_ref 1.054
_refine_ls_hydrogen_treatment noref
_refine_ls_matrix_type full
_refine_ls_number_parameters 742
_refine_ls_number_reflns 6043
_refine_ls_number_restraints 0
_refine_ls_restrained_S_all 1.054
_refine_ls_R_factor_all 0.1743
_refine_ls_R_factor_gt 0.0796
_refine_ls_shift/su_max 0.892
_refine_ls_shift/su_mean 0.003
_refine_ls_structure_factor_coef Fsqd
_refine_ls_weighting_details 'calc w=1/[\s^2^(Fo^2^)+(0.1228P)^2^+0.8091P] where P=(Fo^2^+2Fc^2^)/3'
_refine_ls_weighting_scheme calc
_refine_ls_wR_factor_gt 0.1937
_refine_ls_wR_factor_ref 0.2603
_reflns_number_gt 3061
_reflns_number_total 6043
_reflns_threshold_expression >2sigma(I)
_cod_data_source_file ic8016968_si_001.cif
_cod_data_source_block OCTA
_cod_depositor_comments
;
The following automatic conversions were performed:
'_symmetry_cell_setting' value 'Orthorhombic' changed to 'orthorhombic'
according to '/home/saulius/struct/CIF-dictionaries/cif_core.dic'
dictionary named 'cif_core.dic' version 2.4.1 from 2010-06-29.

Automatic conversion script
Id: cif_fix_enum 1527 2010-12-29 10:47:43Z saulius 
;
_cod_database_code 4301311

loop_
_symmetry_equiv_pos_as_xyz
'x, y, z'
'-x+1/2, -y, z+1/2'
'-x, y+1/2, -z+1/2'
'x+1/2, -y+1/2, -z'

loop_
_atom_site_label
_atom_site_type_symbol
_atom_site_fract_x
_atom_site_fract_y
_atom_site_fract_z
_atom_site_U_iso_or_equiv
_atom_site_adp_type
_atom_site_occupancy
_atom_site_symmetry_multiplicity
_atom_site_calc_flag
_atom_site_refinement_flags
_atom_site_disorder_assembly
_atom_site_disorder_group
Fe Fe 0.23872(9) 0.22495(8) 0.19962(7) 0.0520(4) Uani 1 1 d . . .
N1 N 0.1298(5) 0.2100(4) 0.2208(4) 0.047(2) Uani 1 1 d . . .
C2 C 0.0953(7) 0.1643(7) 0.2630(6) 0.068(3) Uani 1 1 d . . .
H2 H 0.1272 0.1304 0.2880 0.080 Uiso 1 1 d R . .
C3 C 0.0170(8) 0.1622(8) 0.2712(7) 0.083(4) Uani 1 1 d . . .
H3 H -0.0059 0.1261 0.3006 0.080 Uiso 1 1 d R . .
C4 C -0.0294(7) 0.2139(9) 0.2376(8) 0.088(4) Uani 1 1 d . . .
H4 H -0.0842 0.2140 0.2435 0.080 Uiso 1 1 d R . .
C5 C 0.0040(7) 0.2635(9) 0.1960(7) 0.086(4) Uani 1 1 d . . .
H5 H -0.0260 0.3014 0.1738 0.080 Uiso 1 1 d R . .
C6 C 0.0826(7) 0.2592(6) 0.1865(5) 0.058(3) Uani 1 1 d . . .
C7 C 0.1260(9) 0.3090(7) 0.1430(6) 0.070(4) Uani 1 1 d . . .
H7 H 0.1022 0.3469 0.1160 0.080 Uiso 1 1 d R . .
N8 N 0.1985(6) 0.2995(5) 0.1441(5) 0.062(3) Uani 1 1 d . . .
C9 C 0.2519(9) 0.3401(7) 0.1019(7) 0.098(5) Uani 1 1 d . . .
H9A H 0.2373 0.3927 0.1002 0.080 Uiso 1 1 d R . .
H9B H 0.2498 0.3197 0.0585 0.080 Uiso 1 1 d R . .
C10 C 0.3313(9) 0.3317(8) 0.1290(7) 0.081(4) Uani 1 1 d . . .
H10A H 0.3418 0.3734 0.1580 0.080 Uiso 1 1 d R . .
H10B H 0.3679 0.3335 0.0939 0.080 Uiso 1 1 d R . .
N11 N 0.3420(5) 0.2601(6) 0.1659(5) 0.066(3) Uani 1 1 d . . .
C12 C 0.3724(7) 0.1968(7) 0.1259(6) 0.070(3) Uani 1 1 d . . .
H12A H 0.3947 0.1592 0.1542 0.080 Uiso 1 1 d R . .
H12B H 0.4122 0.2155 0.0975 0.080 Uiso 1 1 d R . .
C13 C 0.3094(7) 0.1622(7) 0.0860(6) 0.067(3) Uani 1 1 d . . .
H13A H 0.3268 0.1147 0.0682 0.080 Uiso 1 1 d R . .
H13B H 0.2963 0.1953 0.0504 0.080 Uiso 1 1 d R . .
N14 N 0.2408(6) 0.1478(5) 0.1267(4) 0.058(2) Uani 1 1 d . . .
H14 H 0.198(7) 0.154(7) 0.102(6) 0.070 Uiso 1 1 calc . . .
C15 C 0.2388(8) 0.0709(6) 0.1546(6) 0.072(3) Uani 1 1 d . . .
H15A H 0.2645 0.0357 0.1261 0.080 Uiso 1 1 d R . .
H15B H 0.1862 0.0547 0.1596 0.080 Uiso 1 1 d R . .
C16 C 0.2777(6) 0.0706(6) 0.2210(6) 0.060(3) Uani 1 1 d . . .
C17 C 0.3080(8) 0.0042(8) 0.2467(7) 0.083(4) Uani 1 1 d . . .
H17 H 0.3085 -0.0426 0.2226 0.080 Uiso 1 1 d R . .
C18 C 0.3380(8) 0.0102(9) 0.3105(8) 0.089(5) Uani 1 1 d . . .
H18 H 0.3595 -0.0340 0.3312 0.080 Uiso 1 1 d R . .
C19 C 0.3366(9) 0.0754(9) 0.3439(7) 0.090(5) Uani 1 1 d . . .
H19 H 0.3568 0.0789 0.3875 0.080 Uiso 1 1 d R . .
C20 C 0.3063(7) 0.1379(7) 0.3129(6) 0.071(4) Uani 1 1 d . . .
H20 H 0.3048 0.1856 0.3358 0.080 Uiso 1 1 d R . .
N21 N 0.2764(5) 0.1370(5) 0.2515(4) 0.055(2) Uani 1 1 d . . .
C22 C 0.3893(7) 0.2740(7) 0.2263(6) 0.068(3) Uani 1 1 d . . .
H22 H 0.4032 0.2261 0.2455 0.080 Uiso 1 1 d R . .
C23 C 0.3376(8) 0.3176(7) 0.2726(7) 0.070(3) Uani 1 1 d . . .
N24 N 0.2621(6) 0.2979(4) 0.2692(4) 0.055(2) Uani 1 1 d . . .
C25 C 0.2128(8) 0.3339(7) 0.3108(6) 0.071(4) Uani 1 1 d . . .
H25 H 0.1588 0.3224 0.3074 0.080 Uiso 1 1 d R . .
C26 C 0.2391(11) 0.3843(7) 0.3559(7) 0.091(4) Uani 1 1 d . . .
H26 H 0.2033 0.4074 0.3857 0.080 Uiso 1 1 d R . .
C27 C 0.3146(9) 0.4037(8) 0.3593(8) 0.094(5) Uani 1 1 d . . .
H27 H 0.3326 0.4407 0.3903 0.080 Uiso 1 1 d R . .
C28 C 0.3651(10) 0.3683(8) 0.3178(7) 0.093(5) Uani 1 1 d . . .
H28 H 0.4192 0.3795 0.3198 0.080 Uiso 1 1 d R . .
O1 O 0.4555(5) 0.3162(6) 0.2136(5) 0.097(3) Uani 1 1 d . . .
C29 C 0.5232(9) 0.2752(13) 0.2137(16) 0.211(15) Uani 1 1 d . . .
H29A H 0.5293 0.2654 0.1679 0.080 Uiso 1 1 d R . .
H29B H 0.5160 0.2269 0.2348 0.080 Uiso 1 1 d R . .
C30 C 0.5851(11) 0.3028(12) 0.2291(14) 0.178(11) Uani 1 1 d . . .
H30A H 0.6264 0.2681 0.2202 0.080 Uiso 1 1 d R . .
H30B H 0.5949 0.3503 0.2074 0.080 Uiso 1 1 d R . .
H30C H 0.5815 0.3112 0.2753 0.080 Uiso 1 1 d R . .
B1 B 0.0482(8) 0.9922(8) 0.4477(7) 0.058(3) Uani 1 1 d . . .
C31 C 0.0189(7) 0.9720(6) 0.5239(5) 0.052(3) Uani 1 1 d . . .
C32 C -0.0364(7) 0.9185(7) 0.5362(6) 0.064(3) Uani 1 1 d . . .
H32 H -0.0590 0.8946 0.4986 0.080 Uiso 1 1 d R . .
C33 C -0.0634(8) 0.8965(8) 0.5977(6) 0.078(4) Uani 1 1 d . . .
H33 H -0.1012 0.8570 0.6027 0.080 Uiso 1 1 d R . .
C34 C -0.0323(9) 0.9342(9) 0.6496(7) 0.080(4) Uani 1 1 d . . .
H34 H -0.0478 0.9205 0.6931 0.080 Uiso 1 1 d R . .
C35 C 0.0195(9) 0.9886(10) 0.6415(7) 0.087(5) Uani 1 1 d . . .
H35 H 0.0391 1.0148 0.6792 0.080 Uiso 1 1 d R . .
C36 C 0.0454(7) 1.0092(7) 0.5794(7) 0.072(4) Uani 1 1 d . . .
H36 H 0.0825 1.0494 0.5746 0.080 Uiso 1 1 d R . .
C37 C 0.0982(6) 0.9209(6) 0.4172(5) 0.053(3) Uani 1 1 d . . .
C38 C 0.1439(7) 0.9274(8) 0.3616(6) 0.072(4) Uani 1 1 d . . .
H38 H 0.1455 0.9763 0.3407 0.080 Uiso 1 1 d R . .
C39 C 0.1869(8) 0.8695(8) 0.3344(6) 0.077(4) Uani 1 1 d . . .
H39 H 0.2163 0.8789 0.2955 0.080 Uiso 1 1 d R . .
C40 C 0.1870(7) 0.7991(8) 0.3607(6) 0.067(3) Uani 1 1 d . . .
H40 H 0.2176 0.7591 0.3421 0.080 Uiso 1 1 d R . .
C41 C 0.1416(7) 0.7869(7) 0.4171(6) 0.065(3) Uani 1 1 d . . .
H41 H 0.1399 0.7375 0.4372 0.080 Uiso 1 1 d R . .
C42 C 0.1003(7) 0.8460(7) 0.4417(6) 0.061(3) Uani 1 1 d . . .
H42 H 0.0694 0.8356 0.4796 0.080 Uiso 1 1 d R . .
C43 C -0.0327(8) 1.0021(7) 0.4033(7) 0.072(4) Uani 1 1 d . . .
C44 C -0.0973(9) 1.0376(9) 0.4274(8) 0.094(5) Uani 1 1 d . . .
H44 H -0.0952 1.0545 0.4719 0.080 Uiso 1 1 d R . .
C45 C -0.1632(10) 1.0490(12) 0.3909(11) 0.130(8) Uani 1 1 d . . .
H45 H -0.2050 1.0778 0.4091 0.080 Uiso 1 1 d R . .
C46 C -0.1689(13) 1.0239(12) 0.3295(12) 0.127(8) Uani 1 1 d . . .
H46 H -0.2165 1.0263 0.3057 0.080 Uiso 1 1 d R . .
C47 C -0.1042(13) 0.9905(10) 0.3038(9) 0.110(6) Uani 1 1 d . . .
H47 H -0.1054 0.9745 0.2590 0.080 Uiso 1 1 d R . .
C48 C -0.0394(10) 0.9789(8) 0.3382(7) 0.088(4) Uani 1 1 d . . .
H48 H 0.0044 0.9555 0.3177 0.080 Uiso 1 1 d R . .
C49 C 0.0975(8) 1.0706(7) 0.4485(6) 0.066(3) Uani 1 1 d . . .
C50 C 0.0690(9) 1.1410(8) 0.4391(7) 0.085(4) Uani 1 1 d . . .
H50 H 0.0160 1.1452 0.4259 0.080 Uiso 1 1 d R . .
C51 C 0.1133(15) 1.2061(9) 0.4469(9) 0.121(7) Uani 1 1 d . . .
H51 H 0.0897 1.2548 0.4396 0.080 Uiso 1 1 d R . .
C52 C 0.1889(14) 1.2020(11) 0.4651(11) 0.134(8) Uani 1 1 d . . .
H52 H 0.2197 1.2470 0.4697 0.080 Uiso 1 1 d R . .
C53 C 0.2196(10) 1.1348(10) 0.4761(11) 0.137(8) Uani 1 1 d . . .
H53 H 0.2725 1.1314 0.4896 0.080 Uiso 1 1 d R . .
C54 C 0.1770(9) 1.0678(9) 0.4697(8) 0.099(5) Uani 1 1 d . . .
H54 H 0.1998 1.0192 0.4789 0.080 Uiso 1 1 d R . .
B2 B 0.4823(9) 0.5013(8) 0.9803(7) 0.067(4) Uani 1 1 d . . .
C55 C 0.5424(7) 0.4279(7) 0.9922(5) 0.061(3) Uani 1 1 d . . .
C56 C 0.6185(7) 0.4428(8) 1.0118(5) 0.067(3) Uani 1 1 d . . .
H56 H 0.6370 0.4942 1.0131 0.080 Uiso 1 1 d R . .
C57 C 0.6446(7) 0.3113(8) 1.0272(6) 0.074(4) Uani 1 1 d . . .
H57 H 0.6774 0.2705 1.0413 0.080 Uiso 1 1 d R . .
C58 C 0.6667(8) 0.3837(8) 1.0288(6) 0.070(3) Uani 1 1 d . . .
H58 H 0.7185 0.3950 1.0420 0.080 Uiso 1 1 d R . .
C59 C 0.5692(9) 0.2965(9) 1.0061(8) 0.099(5) Uani 1 1 d . . .
H59 H 0.5516 0.2449 1.0022 0.080 Uiso 1 1 d R . .
C60 C 0.5191(8) 0.3534(7) 0.9878(7) 0.085(4) Uani 1 1 d . . .
H60 H 0.4682 0.3415 0.9725 0.080 Uiso 1 1 d R . .
C61 C 0.4027(7) 0.4691(7) 0.9427(6) 0.059(3) Uani 1 1 d . . .
C62 C 0.4042(8) 0.4384(9) 0.8802(7) 0.085(4) Uani 1 1 d . . .
H62 H 0.4525 0.4358 0.8573 0.080 Uiso 1 1 d R . .
C63 C 0.3395(9) 0.4104(8) 0.8500(6) 0.085(4) Uani 1 1 d . . .
H63 H 0.3435 0.3896 0.8067 0.080 Uiso 1 1 d R . .
C64 C 0.2691(8) 0.4100(7) 0.8792(6) 0.071(3) Uani 1 1 d . . .
H64 H 0.2240 0.3930 0.8562 0.080 Uiso 1 1 d R . .
C65 C 0.2659(9) 0.4357(8) 0.9407(6) 0.081(4) Uani 1 1 d . . .
H65 H 0.2177 0.4339 0.9637 0.080 Uiso 1 1 d R . .
C66 C 0.3310(8) 0.4639(8) 0.9710(6) 0.074(4) Uani 1 1 d . . .
H66 H 0.3265 0.4807 1.0155 0.080 Uiso 1 1 d R . .
C67 C 0.4537(8) 0.5347(7) 1.0509(7) 0.072(4) Uani 1 1 d . . .
C68 C 0.4636(8) 0.4971(7) 1.1096(6) 0.070(3) Uani 1 1 d . . .
H68 H 0.4937 0.4513 1.1086 0.080 Uiso 1 1 d R . .
C69 C 0.4326(9) 0.5227(11) 1.1682(9) 0.100(5) Uani 1 1 d . . .
H69 H 0.4416 0.4946 1.2077 0.080 Uiso 1 1 d R . .
C70 C 0.3930(14) 0.5846(15) 1.1710(10) 0.151(9) Uani 1 1 d . . .
H70 H 0.3704 0.6018 1.2112 0.080 Uiso 1 1 d R . .
C71 C 0.3785(13) 0.6260(11) 1.1175(13) 0.148(9) Uani 1 1 d . . .
H71 H 0.3490 0.6721 1.1189 0.080 Uiso 1 1 d R . .
C72 C 0.4087(11) 0.6017(10) 1.0589(9) 0.112(6) Uani 1 1 d . . .
H72 H 0.4005 0.6326 1.0209 0.080 Uiso 1 1 d R . .
C73 C 0.5262(9) 0.5671(9) 0.9375(8) 0.093(5) Uani 1 1 d . . .
C74 C 0.5541(12) 0.6325(11) 0.9657(12) 0.157(9) Uani 1 1 d . . .
H74 H 0.5440 0.6375 1.0116 0.080 Uiso 1 1 d R . .
C75 C 0.5946(15) 0.6868(14) 0.9346(18) 0.188(13) Uani 1 1 d . . .
H75 H 0.6085 0.7344 0.9544 0.080 Uiso 1 1 d R . .
C76 C 0.614(2) 0.671(2) 0.866(2) 0.26(2) Uani 1 1 d . . .
H76 H 0.6511 0.7020 0.8433 0.080 Uiso 1 1 d R . .
C77 C 0.584(2) 0.618(2) 0.8439(16) 0.34(3) Uani 1 1 d . . .
H77 H 0.5940 0.6098 0.7984 0.080 Uiso 1 1 d R . .
C78 C 0.5428(17) 0.5629(17) 0.8760(11) 0.238(18) Uani 1 1 d . . .
H78 H 0.5149 0.5248 0.8522 0.080 Uiso 1 1 d R . .

loop_
_atom_site_aniso_label
_atom_site_aniso_U_11
_atom_site_aniso_U_22
_atom_site_aniso_U_33
_atom_site_aniso_U_23
_atom_site_aniso_U_13
_atom_site_aniso_U_12
Fe 0.0599(9) 0.0509(8) 0.0453(7) 0.0046(7) 0.0046(8) 0.0095(8)
N1 0.052(5) 0.045(5) 0.044(4) -0.004(4) 0.001(4) 0.004(4)
C2 0.068(9) 0.070(8) 0.068(8) 0.016(7) 0.017(7) 0.001(7)
C3 0.063(9) 0.088(9) 0.096(10) 0.001(8) 0.018(8) -0.031(8)
C4 0.042(7) 0.108(11) 0.115(11) 0.005(10) -0.004(8) -0.011(8)
C5 0.059(8) 0.122(12) 0.077(8) 0.002(10) -0.014(7) 0.015(9)
C6 0.069(8) 0.049(6) 0.057(7) 0.010(5) -0.007(6) 0.006(6)
C7 0.088(10) 0.074(8) 0.049(7) 0.003(6) -0.020(7) 0.024(8)
N8 0.073(7) 0.060(6) 0.053(6) 0.004(5) 0.007(5) 0.012(5)
C9 0.134(15) 0.075(8) 0.085(9) 0.046(7) 0.036(11) 0.035(10)
C10 0.093(11) 0.074(9) 0.077(9) 0.012(8) 0.020(9) 0.008(8)
N11 0.059(6) 0.073(7) 0.066(6) 0.009(6) 0.011(5) -0.001(5)
C12 0.067(8) 0.073(8) 0.069(8) -0.010(7) 0.023(7) 0.010(7)
C13 0.076(8) 0.073(8) 0.052(7) -0.003(6) 0.009(7) 0.007(7)
N14 0.066(7) 0.060(5) 0.049(5) -0.001(4) 0.010(5) 0.013(6)
C15 0.078(9) 0.060(7) 0.079(8) -0.005(6) 0.004(8) 0.000(7)
C16 0.053(7) 0.051(6) 0.076(8) 0.005(6) 0.025(6) 0.016(5)
C17 0.087(10) 0.068(9) 0.093(10) 0.005(8) 0.037(9) 0.001(8)
C18 0.084(10) 0.094(11) 0.089(11) 0.044(10) 0.017(9) 0.042(8)
C19 0.119(13) 0.090(11) 0.061(8) 0.021(8) -0.016(9) 0.006(10)
C20 0.066(8) 0.069(8) 0.078(9) 0.012(7) -0.020(7) 0.012(7)
N21 0.058(6) 0.059(6) 0.048(5) 0.009(4) 0.003(5) 0.025(5)
C22 0.064(7) 0.061(7) 0.078(8) -0.012(7) -0.001(7) -0.003(7)
C23 0.077(9) 0.057(7) 0.075(8) -0.007(7) -0.002(7) 0.002(7)
N24 0.064(6) 0.045(5) 0.057(5) 0.006(4) -0.001(5) 0.002(5)
C25 0.087(9) 0.060(7) 0.066(8) 0.001(7) 0.010(7) 0.017(7)
C26 0.137(14) 0.060(8) 0.075(8) -0.011(7) 0.020(10) 0.007(10)
C27 0.090(11) 0.083(10) 0.109(12) -0.052(9) 0.000(10) 0.000(9)
C28 0.107(12) 0.075(9) 0.098(11) -0.019(9) -0.009(10) -0.012(9)
O1 0.053(5) 0.120(7) 0.120(8) -0.032(7) 0.025(6) -0.021(5)
C29 0.059(11) 0.162(19) 0.41(4) -0.11(3) 0.054(19) -0.023(13)
C30 0.107(15) 0.129(17) 0.30(3) -0.03(2) -0.03(2) 0.010(13)
B1 0.050(8) 0.065(8) 0.060(8) 0.002(7) -0.005(7) 0.006(7)
C31 0.052(7) 0.056(7) 0.047(6) 0.000(6) -0.008(6) 0.012(6)
C32 0.063(8) 0.073(8) 0.056(7) -0.002(6) -0.005(6) 0.012(7)
C33 0.088(10) 0.082(9) 0.062(8) 0.011(7) 0.009(8) 0.019(8)
C34 0.074(10) 0.102(11) 0.065(9) 0.003(9) 0.014(8) 0.020(9)
C35 0.072(10) 0.128(13) 0.062(9) -0.031(9) -0.020(8) 0.024(10)
C36 0.052(7) 0.077(9) 0.086(10) -0.013(8) -0.005(7) -0.003(7)
C37 0.057(7) 0.052(7) 0.051(6) -0.007(5) -0.006(6) -0.021(6)
C38 0.081(9) 0.071(8) 0.064(7) 0.006(7) 0.014(7) -0.006(7)
C39 0.095(10) 0.071(9) 0.065(8) -0.011(7) 0.015(8) 0.002(8)
C40 0.055(7) 0.073(9) 0.075(8) -0.023(7) 0.003(7) -0.001(6)
C41 0.064(7) 0.064(8) 0.066(7) -0.010(6) -0.008(6) -0.003(7)
C42 0.062(8) 0.073(8) 0.049(6) 0.000(6) -0.006(6) -0.010(7)
C43 0.073(9) 0.069(8) 0.073(9) 0.012(7) -0.010(8) -0.009(7)
C44 0.081(11) 0.126(13) 0.077(9) 0.034(9) 0.000(9) 0.024(10)
C45 0.068(11) 0.18(2) 0.138(16) 0.083(16) -0.001(11) 0.034(12)
C46 0.108(16) 0.135(16) 0.137(18) 0.067(15) -0.074(15) -0.024(13)
C47 0.143(17) 0.107(12) 0.078(10) 0.025(10) -0.034(13) -0.024(12)
C48 0.113(12) 0.091(10) 0.061(8) 0.022(8) -0.017(9) -0.018(9)
C49 0.081(9) 0.057(8) 0.060(7) 0.005(6) 0.017(7) -0.005(7)
C50 0.108(11) 0.070(9) 0.078(9) -0.014(8) 0.007(9) -0.001(9)
C51 0.20(2) 0.055(10) 0.110(13) -0.006(9) 0.016(15) -0.012(13)
C52 0.143(17) 0.078(13) 0.18(2) -0.051(13) 0.053(16) -0.055(13)
C53 0.096(13) 0.089(12) 0.22(2) -0.052(14) 0.057(14) -0.044(11)
C54 0.075(10) 0.090(11) 0.133(13) -0.025(10) 0.001(10) -0.001(9)
B2 0.066(9) 0.065(9) 0.069(9) 0.007(8) -0.011(8) -0.002(8)
C55 0.061(7) 0.078(8) 0.044(6) 0.005(6) -0.008(6) -0.010(7)
C56 0.054(7) 0.088(9) 0.058(7) -0.008(7) -0.001(6) -0.007(7)
C57 0.069(9) 0.085(10) 0.069(8) 0.007(7) -0.011(7) 0.010(8)
C58 0.062(8) 0.076(9) 0.073(8) -0.006(7) -0.005(7) -0.010(7)
C59 0.099(11) 0.081(10) 0.116(12) 0.018(9) -0.018(10) -0.030(9)
C60 0.079(9) 0.062(8) 0.114(11) 0.015(8) -0.023(9) 0.001(8)
C61 0.064(8) 0.057(7) 0.055(7) 0.015(6) 0.005(6) 0.017(6)
C62 0.057(8) 0.123(12) 0.075(9) -0.005(9) 0.019(8) -0.002(8)
C63 0.097(12) 0.107(11) 0.052(7) -0.016(7) -0.005(8) -0.026(9)
C64 0.069(8) 0.080(8) 0.063(7) 0.002(6) -0.019(7) 0.005(7)
C65 0.075(9) 0.102(10) 0.066(8) 0.018(7) -0.005(8) -0.020(8)
C66 0.080(10) 0.091(10) 0.052(7) 0.006(7) -0.006(7) 0.008(8)
C67 0.085(10) 0.063(8) 0.069(8) -0.014(7) -0.025(8) 0.003(8)
C68 0.076(9) 0.072(8) 0.061(8) -0.013(7) -0.018(7) 0.008(7)
C69 0.094(12) 0.114(13) 0.091(12) -0.005(11) -0.018(10) 0.014(11)
C70 0.19(2) 0.18(2) 0.078(12) -0.020(15) -0.030(14) 0.05(2)
C71 0.165(19) 0.114(15) 0.17(2) -0.082(16) -0.014(18) 0.061(14)
C72 0.142(16) 0.088(11) 0.106(13) 0.028(11) -0.019(12) -0.003(12)
C73 0.091(10) 0.086(10) 0.101(11) 0.047(9) -0.028(9) -0.031(9)
C74 0.18(2) 0.121(15) 0.17(2) 0.077(16) -0.019(17) -0.066(16)
C75 0.16(2) 0.113(16) 0.29(4) 0.08(2) -0.06(3) -0.027(16)
C76 0.22(3) 0.27(4) 0.28(4) 0.22(4) -0.10(3) -0.15(3)
C77 0.49(7) 0.38(6) 0.14(2) 0.11(3) -0.02(3) -0.31(5)
C78 0.32(4) 0.31(4) 0.093(15) 0.07(2) 0.014(19) -0.19(3)

loop_
_atom_type_symbol
_atom_type_description
_atom_type_scat_dispersion_real
_atom_type_scat_dispersion_imag
_atom_type_scat_source
C C 0.0033 0.0016 'International Tables Vol C Tables 4.2.6.8 and 6.1.1.4'
H H 0.0000 0.0000 'International Tables Vol C Tables 4.2.6.8 and 6.1.1.4'
B B 0.0013 0.0007 'International Tables Vol C Tables 4.2.6.8 and 6.1.1.4'
N N 0.0061 0.0033 'International Tables Vol C Tables 4.2.6.8 and 6.1.1.4'
O O 0.0106 0.0060 'International Tables Vol C Tables 4.2.6.8 and 6.1.1.4'
Fe Fe 0.3463 0.8444 'International Tables Vol C Tables 4.2.6.8 and 6.1.1.4'

loop_
_geom_angle_atom_site_label_1
_geom_angle_atom_site_label_2
_geom_angle_atom_site_label_3
_geom_angle
_geom_angle_site_symmetry_1
_geom_angle_site_symmetry_3
_geom_angle_publ_flag
N8 Fe N1 82.4(4) . . ?
N8 Fe N24 93.4(4) . . ?
N1 Fe N24 97.3(4) . . ?
N8 Fe N21 173.4(4) . . ?
N1 Fe N21 95.4(4) . . ?
N24 Fe N21 93.0(4) . . ?
N8 Fe N11 84.8(4) . . ?
N1 Fe N11 167.1(4) . . ?
N24 Fe N11 82.2(4) . . ?
N21 Fe N11 97.4(4) . . ?
N8 Fe N14 91.6(4) . . ?
N1 Fe N14 95.2(4) . . ?
N24 Fe N14 167.0(4) . . ?
N21 Fe N14 82.3(4) . . ?
N11 Fe N14 86.4(4) . . ?
C2 N1 C6 116.3(9) . . ?
C2 N1 Fe 131.5(8) . . ?
C6 N1 Fe 112.1(7) . . ?
N1 C2 C3 123.0(13) . . ?
C2 C3 C4 119.6(13) . . ?
C5 C4 C3 119.0(12) . . ?
C4 C5 C6 118.6(13) . . ?
C5 C6 N1 123.2(11) . . ?
C5 C6 C7 124.4(12) . . ?
N1 C6 C7 112.3(10) . . ?
N8 C7 C6 115.1(11) . . ?
C7 N8 C9 123.9(11) . . ?
C7 N8 Fe 118.2(9) . . ?
C9 N8 Fe 117.8(8) . . ?
N8 C9 C10 108.7(10) . . ?
N11 C10 C9 112.9(11) . . ?
C10 N11 C12 113.8(10) . . ?
C10 N11 C22 110.4(10) . . ?
C12 N11 C22 112.5(9) . . ?
C10 N11 Fe 108.9(8) . . ?
C12 N11 Fe 106.0(7) . . ?
C22 N11 Fe 104.6(7) . . ?
N11 C12 C13 110.3(10) . . ?
N14 C13 C12 110.6(9) . . ?
C15 N14 C13 113.4(10) . . ?
C15 N14 Fe 109.4(6) . . ?
C13 N14 Fe 108.5(7) . . ?
N14 C15 C16 109.9(9) . . ?
N21 C16 C17 124.9(12) . . ?
N21 C16 C15 114.3(9) . . ?
C17 C16 C15 120.8(11) . . ?
C16 C17 C18 115.4(13) . . ?
C19 C18 C17 122.2(13) . . ?
C18 C19 C20 117.2(13) . . ?
N21 C20 C19 124.3(13) . . ?
C16 N21 C20 116.1(10) . . ?
C16 N21 Fe 116.1(7) . . ?
C20 N21 Fe 127.6(9) . . ?
O1 C22 N11 112.5(10) . . ?
O1 C22 C23 109.6(10) . . ?
N11 C22 C23 105.9(10) . . ?
N24 C23 C28 122.4(13) . . ?
N24 C23 C22 114.3(11) . . ?
C28 C23 C22 123.1(13) . . ?
C23 N24 C25 117.2(10) . . ?
C23 N24 Fe 113.8(8) . . ?
C25 N24 Fe 128.9(9) . . ?
C26 C25 N24 121.1(13) . . ?
C27 C26 C25 121.6(14) . . ?
C26 C27 C28 118.1(14) . . ?
C27 C28 C23 119.5(15) . . ?
C29 O1 C22 115.1(13) . . ?
C30 C29 O1 123(2) . . ?
C49 B1 C37 111.9(10) . . ?
C49 B1 C31 109.2(10) . . ?
C37 B1 C31 110.4(9) . . ?
C49 B1 C43 111.0(10) . . ?
C37 B1 C43 108.4(10) . . ?
C31 B1 C43 105.7(9) . . ?
C32 C31 C36 113.9(11) . . ?
C32 C31 B1 122.0(10) . . ?
C36 C31 B1 124.0(11) . . ?
C31 C32 C33 126.3(12) . . ?
C34 C33 C32 115.7(13) . . ?
C35 C34 C33 121.5(13) . . ?
C34 C35 C36 121.4(13) . . ?
C31 C36 C35 121.0(12) . . ?
C38 C37 C42 110.6(11) . . ?
C38 C37 B1 123.1(10) . . ?
C42 C37 B1 126.2(10) . . ?
C39 C38 C37 125.2(12) . . ?
C40 C39 C38 121.1(13) . . ?
C39 C40 C41 117.7(12) . . ?
C42 C41 C40 118.6(12) . . ?
C41 C42 C37 126.7(11) . . ?
C44 C43 C48 114.0(14) . . ?
C44 C43 B1 122.3(12) . . ?
C48 C43 B1 123.6(14) . . ?
C43 C44 C45 123.2(17) . . ?
C46 C45 C44 121(2) . . ?
C45 C46 C47 116.2(17) . . ?
C48 C47 C46 123.4(18) . . ?
C47 C48 C43 121.6(17) . . ?
C50 C49 C54 115.1(13) . . ?
C50 C49 B1 125.9(13) . . ?
C54 C49 B1 118.5(12) . . ?
C49 C50 C51 122.6(16) . . ?
C52 C51 C50 121.3(18) . . ?
C53 C52 C51 118.9(17) . . ?
C52 C53 C54 121.8(19) . . ?
C53 C54 C49 120.2(16) . . ?
C67 B2 C73 111.1(12) . . ?
C67 B2 C55 109.6(10) . . ?
C73 B2 C55 109.3(11) . . ?
C67 B2 C61 106.0(11) . . ?
C73 B2 C61 112.1(11) . . ?
C55 B2 C61 108.6(10) . . ?
C60 C55 C56 118.2(12) . . ?
C60 C55 B2 122.7(11) . . ?
C56 C55 B2 118.9(12) . . ?
C58 C56 C55 120.1(12) . . ?
C58 C57 C59 117.1(13) . . ?
C57 C58 C56 122.7(13) . . ?
C60 C59 C57 122.5(14) . . ?
C55 C60 C59 119.3(13) . . ?
C66 C61 C62 112.3(12) . . ?
C66 C61 B2 125.0(11) . . ?
C62 C61 B2 122.5(12) . . ?
C63 C62 C61 122.6(13) . . ?
C64 C63 C62 122.7(12) . . ?
C65 C64 C63 116.6(13) . . ?
C64 C65 C66 120.8(14) . . ?
C61 C66 C65 125.0(12) . . ?
C68 C67 C72 111.3(13) . . ?
C68 C67 B2 124.0(11) . . ?
C72 C67 B2 124.4(13) . . ?
C67 C68 C69 123.2(13) . . ?
C70 C69 C68 121.2(18) . . ?
C69 C70 C71 122(2) . . ?
C70 C71 C72 118.2(18) . . ?
C71 C72 C67 124.5(17) . . ?
C78 C73 C74 112.3(19) . . ?
C78 C73 B2 125.6(19) . . ?
C74 C73 B2 122.0(16) . . ?
C75 C74 C73 125(3) . . ?
C74 C75 C76 116(3) . . ?
C77 C76 C75 115(3) . . ?
C76 C77 C78 128(4) . . ?
C73 C78 C77 123(3) . . ?

loop_
_geom_bond_atom_site_label_1
_geom_bond_atom_site_label_2
_geom_bond_distance
_geom_bond_site_symmetry_2
_geom_bond_publ_flag
Fe N8 1.870(9) . ?
Fe N1 1.957(8) . ?
Fe N24 1.959(9) . ?
Fe N21 1.987(8) . ?
Fe N11 2.017(9) . ?
Fe N14 2.016(9) . ?
N1 C2 1.323(13) . ?
N1 C6 1.383(13) . ?
C2 C3 1.370(17) . ?
C3 C4 1.395(18) . ?
C4 C5 1.350(18) . ?
C5 C6 1.379(17) . ?
C6 C7 1.457(17) . ?
C7 N8 1.268(15) . ?
N8 C9 1.454(15) . ?
C9 C10 1.493(19) . ?
C10 N11 1.479(16) . ?
N11 C12 1.477(14) . ?
N11 C22 1.504(15) . ?
C12 C13 1.495(17) . ?
C13 N14 1.474(14) . ?
N14 C15 1.469(14) . ?
C15 C16 1.518(17) . ?
C16 N21 1.325(13) . ?
C16 C17 1.383(16) . ?
C17 C18 1.41(2) . ?
C18 C19 1.33(2) . ?
C19 C20 1.374(17) . ?
C20 N21 1.359(14) . ?
C22 O1 1.392(14) . ?
C22 C23 1.512(17) . ?
C23 N24 1.358(15) . ?
C23 C28 1.370(17) . ?
N24 C25 1.362(14) . ?
C25 C26 1.359(18) . ?
C26 C27 1.36(2) . ?
C27 C28 1.37(2) . ?
O1 C29 1.377(19) . ?
C29 C30 1.22(2) . ?
B1 C49 1.622(18) . ?
B1 C37 1.647(17) . ?
B1 C31 1.678(17) . ?
B1 C43 1.681(19) . ?
C31 C32 1.367(16) . ?
C31 C36 1.390(16) . ?
C32 C33 1.397(16) . ?
C33 C34 1.364(19) . ?
C34 C35 1.323(19) . ?
C35 C36 1.395(19) . ?
C37 C38 1.394(15) . ?
C37 C42 1.408(15) . ?
C38 C39 1.379(17) . ?
C39 C40 1.350(17) . ?
C40 C41 1.414(17) . ?
C41 C42 1.360(16) . ?
C43 C44 1.373(19) . ?
C43 C48 1.398(19) . ?
C44 C45 1.38(2) . ?
C45 C46 1.33(3) . ?
C46 C47 1.37(3) . ?
C47 C48 1.34(2) . ?
C49 C50 1.347(18) . ?
C49 C54 1.447(19) . ?
C50 C51 1.39(2) . ?
C51 C52 1.37(3) . ?
C52 C53 1.31(3) . ?
C53 C54 1.40(2) . ?
B2 C67 1.64(2) . ?
B2 C73 1.64(2) . ?
B2 C55 1.68(2) . ?
B2 C61 1.68(2) . ?
C55 C60 1.374(17) . ?
C55 C56 1.404(16) . ?
C56 C58 1.379(17) . ?
C57 C58 1.329(17) . ?
C57 C59 1.402(18) . ?
C59 C60 1.377(18) . ?
C61 C66 1.376(17) . ?
C61 C62 1.389(18) . ?
C62 C63 1.374(18) . ?
C63 C64 1.359(18) . ?
C64 C65 1.338(17) . ?
C65 C66 1.381(18) . ?
C67 C68 1.381(17) . ?
C67 C72 1.42(2) . ?
C68 C69 1.39(2) . ?
C69 C70 1.29(2) . ?
C70 C71 1.34(3) . ?
C71 C72 1.38(2) . ?
C73 C78 1.29(3) . ?
C73 C74 1.37(2) . ?
C74 C75 1.35(3) . ?
C75 C76 1.47(5) . ?
C76 C77 1.16(4) . ?
C77 C78 1.37(3) . ?
